data_4089244
loop_
_publ_author_name
'Aghazadeh Meshgi, Mohammad'
'Zitz, Rainer'
'Walewska, Ma\/lgorzata'
'Baumgartner, Judith'
'Marschner, Christoph'

_publ_section_title
;
 Tuning the Si-N Interaction in Metalated Oligosilanylsilatranes.
;
_journal_issue 7
_journal_name_full Organometallics
_journal_page_first 1365
_journal_page_last 1371
_journal_paper_doi 10.1021/acs.organomet.7b00084
_journal_volume 36
_journal_year 2017
_chemical_formula_sum 'C24 H60 N2 O6 Si8 Zn'
_chemical_formula_weight 762.83
_space_group_IT_number 15
_space_group_name_Hall '-C 2yc'
_space_group_name_H-M_alt 'C 1 2/c 1'
_symmetry_cell_setting monoclinic
_symmetry_space_group_name_H-M 'C 1 2/c 1'
_atom_sites_solution_hydrogens geom
_atom_sites_solution_primary direct
_atom_sites_solution_secondary difmap
_audit_creation_method SHELXL-97
_cell_angle_alpha 90.00
_cell_angle_beta 103.317(7)
_cell_angle_gamma 90.00
_cell_formula_units_Z 4
_cell_length_a 22.934(7)
_cell_length_b 11.727(3)
_cell_length_c 15.772(4)
_cell_measurement_reflns_used 6538
_cell_measurement_temperature 100(2)
_cell_measurement_theta_max 52.527
_cell_measurement_theta_min 4.477
_cell_volume 4128(2)
_computing_cell_refinement 'Bruker XSCANS'
_computing_data_collection 'Bruker XSCANS'
_computing_data_reduction 'Bruker SHELXTL'
_computing_molecular_graphics 'Bruker SHELXTL'
_computing_publication_material 'Bruker SHELXTL'
_computing_structure_refinement 'SHELXL-97 (Sheldrick, 1997)'
_computing_structure_solution 'SHELXS-97 (Sheldrick, 1990)'
_diffrn_ambient_temperature 100(2)
_diffrn_measured_fraction_theta_full 0.997
_diffrn_measured_fraction_theta_max 0.997
_diffrn_measurement_device_type 'SMART APEX'
_diffrn_measurement_method '\w scans'
_diffrn_radiation_monochromator graphite
_diffrn_radiation_source 'fine-focus sealed tube'
_diffrn_radiation_type MoK\a
_diffrn_radiation_wavelength 0.71073
_diffrn_reflns_av_R_equivalents 0.0352
_diffrn_reflns_av_sigmaI/netI 0.0320
_diffrn_reflns_limit_h_max 28
_diffrn_reflns_limit_h_min -28
_diffrn_reflns_limit_k_max 14
_diffrn_reflns_limit_k_min -14
_diffrn_reflns_limit_l_max 19
_diffrn_reflns_limit_l_min -19
_diffrn_reflns_number 16118
_diffrn_reflns_theta_full 26.38
_diffrn_reflns_theta_max 26.38
_diffrn_reflns_theta_min 1.82
_exptl_absorpt_coefficient_mu 0.861
_exptl_absorpt_correction_T_max 0.9582
_exptl_absorpt_correction_T_min 0.8604
_exptl_absorpt_correction_type multi-scan
_exptl_absorpt_process_details SADABS
_exptl_crystal_colour colorless
_exptl_crystal_density_diffrn 1.227
_exptl_crystal_density_method 'not measured'
_exptl_crystal_description plates
_exptl_crystal_F_000 1632
_exptl_crystal_size_max 0.18
_exptl_crystal_size_mid 0.12
_exptl_crystal_size_min 0.05
_platon_squeeze_details
;
;
_refine_diff_density_max 0.830
_refine_diff_density_min -0.683
_refine_diff_density_rms 0.083
_refine_ls_extinction_method none
_refine_ls_goodness_of_fit_ref 1.079
_refine_ls_hydrogen_treatment constr
_refine_ls_matrix_type full
_refine_ls_number_parameters 221
_refine_ls_number_reflns 4215
_refine_ls_number_restraints 28
_refine_ls_restrained_S_all 1.090
_refine_ls_R_factor_all 0.0724
_refine_ls_R_factor_gt 0.0638
_refine_ls_shift/su_max 0.000
_refine_ls_shift/su_mean 0.000
_refine_ls_structure_factor_coef Fsqd
_refine_ls_weighting_details 'calc w=1/[\s^2^(Fo^2^)+(0.0506P)^2^+23.6676P] where P=(Fo^2^+2Fc^2^)/3'
_refine_ls_weighting_scheme calc
_refine_ls_wR_factor_gt 0.1394
_refine_ls_wR_factor_ref 0.1443
_reflns_number_gt 3696
_reflns_number_total 4215
_reflns_threshold_expression >2sigma(I)
_cod_data_source_file om7b00084_si_002.cif
_cod_data_source_block 3_1148j
_cod_original_cell_volume 4127.9(19)
_cod_original_sg_symbol_H-M C2/c
_cod_database_code 4089244

loop_
_symmetry_equiv_pos_as_xyz
'x, y, z'
'-x, y, -z+1/2'
'x+1/2, y+1/2, z'
'-x+1/2, y+1/2, -z+1/2'
'-x, -y, -z'
'x, -y, z-1/2'
'-x+1/2, -y+1/2, -z'
'x+1/2, -y+1/2, z-1/2'

loop_
_atom_site_label
_atom_site_type_symbol
_atom_site_fract_x
_atom_site_fract_y
_atom_site_fract_z
_atom_site_U_iso_or_equiv
_atom_site_adp_type
_atom_site_occupancy
_atom_site_symmetry_multiplicity
_atom_site_calc_flag
_atom_site_refinement_flags
_atom_site_disorder_assembly
_atom_site_disorder_group
C2 C 0.1606(3) 0.3355(5) -0.0604(5) 0.066(3) Uani 0.686(11) 1 d PD A 1
H2A H 0.1391 0.3417 -0.1223 0.079 Uiso 0.686(11) 1 calc PR A 1
H2B H 0.1747 0.2560 -0.0486 0.079 Uiso 0.686(11) 1 calc PR A 1
C3 C 0.1186(4) 0.4145(4) 0.1367(8) 0.094(5) Uani 0.686(11) 1 d PD A 1
H3A H 0.1405 0.3995 0.1975 0.113 Uiso 0.686(11) 1 calc PR A 1
H3B H 0.0753 0.4124 0.1359 0.113 Uiso 0.686(11) 1 calc PR A 1
C4 C 0.1305(5) 0.3224(9) 0.0848(4) 0.078(3) Uani 0.686(11) 1 d PDU A 1
H4A H 0.1025 0.2585 0.0859 0.094 Uiso 0.686(11) 1 calc PR A 1
H4B H 0.1721 0.2946 0.1061 0.094 Uiso 0.686(11) 1 calc PR A 1
C22 C 0.1853(2) 0.3383(10) 0.0146(9) 0.030(4) Uani 0.314(11) 1 d PD A 2
H22A H 0.1901 0.2579 -0.0017 0.036 Uiso 0.314(11) 1 calc PR A 2
H22B H 0.2047 0.3485 0.0770 0.036 Uiso 0.314(11) 1 calc PR A 2
C33 C 0.1462(10) 0.4292(9) 0.1690(10) 0.052(5) Uani 0.314(11) 1 d PDU A 2
H33A H 0.1243 0.4238 0.2160 0.063 Uiso 0.314(11) 1 calc PR A 2
H33B H 0.1896 0.4144 0.1909 0.063 Uiso 0.314(11) 1 calc PR A 2
C44 C 0.118(2) 0.367(4) 0.0884(9) 0.19(3) Uani 0.314(11) 1 d PDU A 2
H44A H 0.1267 0.2858 0.1050 0.230 Uiso 0.314(11) 1 calc PR A 2
H44B H 0.0747 0.3762 0.0847 0.230 Uiso 0.314(11) 1 calc PR A 2
Zn1 Zn 0.2500 0.7500 0.0000 0.02783(18) Uani 1 2 d S . .
Si1 Si 0.15358(5) 0.75675(10) 0.02738(6) 0.0298(3) Uani 1 1 d . . .
Si2 Si 0.13326(5) 0.56044(10) 0.01357(9) 0.0395(3) Uani 1 1 d . A .
Si3 Si 0.15098(5) 0.82377(14) 0.16507(7) 0.0467(4) Uani 1 1 d . . .
Si4 Si 0.09273(5) 0.86125(8) -0.08319(6) 0.0251(2) Uani 1 1 d . . .
N1 N 0.12194(18) 0.3693(3) -0.0027(3) 0.0672(15) Uani 1 1 d D . .
O1 O 0.19484(14) 0.5283(3) -0.0221(3) 0.0549(9) Uani 1 1 d . . .
O2 O 0.13263(17) 0.5277(3) 0.1157(2) 0.0659(11) Uani 1 1 d D . .
O3 O 0.06786(13) 0.5577(2) -0.0589(2) 0.0459(8) Uani 1 1 d D . .
C1 C 0.21161(19) 0.4166(4) -0.0400(4) 0.0488(12) Uani 1 1 d D A .
H1A H 0.2416 0.3879 0.0110 0.059 Uiso 1 1 calc R B 1
H1B H 0.2310 0.4193 -0.0900 0.059 Uiso 1 1 calc R B 1
C5 C 0.0382(2) 0.4592(3) -0.0998(5) 0.103(3) Uani 1 1 d D A .
H5A H 0.0409 0.4579 -0.1615 0.123 Uiso 1 1 calc R . .
H5B H -0.0048 0.4633 -0.0986 0.123 Uiso 1 1 calc R . .
C6 C 0.0638(3) 0.3526(4) -0.0571(4) 0.082(2) Uani 1 1 d D A .
H6A H 0.0369 0.3222 -0.0216 0.098 Uiso 1 1 calc R . .
H6B H 0.0662 0.2954 -0.1023 0.098 Uiso 1 1 calc R . .
C7 C 0.2125(3) 0.7539(8) 0.2484(3) 0.103(3) Uani 1 1 d . . .
H7A H 0.2112 0.7811 0.3066 0.155 Uiso 1 1 calc R . .
H7B H 0.2514 0.7732 0.2363 0.155 Uiso 1 1 calc R . .
H7C H 0.2071 0.6710 0.2456 0.155 Uiso 1 1 calc R . .
C8 C 0.1625(3) 0.9814(6) 0.1737(4) 0.076(2) Uani 1 1 d . . .
H8A H 0.1291 1.0199 0.1341 0.114 Uiso 1 1 calc R . .
H8B H 0.2001 1.0011 0.1578 0.114 Uiso 1 1 calc R . .
H8C H 0.1643 1.0058 0.2336 0.114 Uiso 1 1 calc R . .
C9 C 0.0779(2) 0.7913(5) 0.1939(3) 0.0579(14) Uani 1 1 d . . .
H9A H 0.0790 0.8191 0.2529 0.087 Uiso 1 1 calc R . .
H9B H 0.0712 0.7087 0.1916 0.087 Uiso 1 1 calc R . .
H9C H 0.0453 0.8291 0.1524 0.087 Uiso 1 1 calc R . .
C10 C 0.1201(3) 1.0121(4) -0.0827(3) 0.0556(14) Uani 1 1 d . . .
H10A H 0.0939 1.0549 -0.1298 0.083 Uiso 1 1 calc R . .
H10B H 0.1611 1.0124 -0.0914 0.083 Uiso 1 1 calc R . .
H10C H 0.1197 1.0478 -0.0267 0.083 Uiso 1 1 calc R . .
C11 C 0.0132(2) 0.8674(5) -0.0740(3) 0.0516(12) Uani 1 1 d . . .
H11A H 0.0117 0.8934 -0.0155 0.077 Uiso 1 1 calc R . .
H11B H -0.0048 0.7914 -0.0842 0.077 Uiso 1 1 calc R . .
H11C H -0.0091 0.9207 -0.1174 0.077 Uiso 1 1 calc R . .
C12 C 0.0938(2) 0.7940(4) -0.1908(3) 0.0475(11) Uani 1 1 d . . .
H12A H 0.0783 0.7160 -0.1923 0.071 Uiso 1 1 calc R . .
H12B H 0.1350 0.7923 -0.1984 0.071 Uiso 1 1 calc R . .
H12C H 0.0687 0.8386 -0.2379 0.071 Uiso 1 1 calc R . .

loop_
_atom_site_aniso_label
_atom_site_aniso_U_11
_atom_site_aniso_U_22
_atom_site_aniso_U_33
_atom_site_aniso_U_23
_atom_site_aniso_U_13
_atom_site_aniso_U_12
C2 0.050(5) 0.032(4) 0.121(9) 0.006(4) 0.028(5) 0.005(3)
C3 0.063(6) 0.138(11) 0.103(9) 0.114(8) 0.061(6) 0.075(6)
C4 0.066(5) 0.046(5) 0.105(6) 0.053(4) -0.016(4) -0.024(4)
C22 0.031(7) 0.017(6) 0.036(7) -0.003(5) -0.007(5) 0.011(5)
C33 0.063(9) 0.043(7) 0.045(8) 0.023(6) 0.001(6) 0.034(6)
C44 0.19(3) 0.18(3) 0.20(3) 0.015(10) 0.029(12) -0.004(10)
Zn1 0.0285(3) 0.0310(3) 0.0241(3) -0.0012(2) 0.0062(2) 0.0068(3)
Si1 0.0277(5) 0.0403(6) 0.0214(5) 0.0051(4) 0.0054(4) 0.0033(4)
Si2 0.0240(5) 0.0387(6) 0.0573(8) 0.0257(6) 0.0126(5) 0.0064(5)
Si3 0.0308(6) 0.0904(11) 0.0187(5) -0.0011(6) 0.0054(4) 0.0040(6)
Si4 0.0297(5) 0.0227(5) 0.0212(5) 0.0005(4) 0.0028(4) -0.0023(4)
N1 0.041(2) 0.036(2) 0.137(5) 0.029(3) 0.046(3) 0.0105(18)
O1 0.0351(17) 0.0369(17) 0.102(3) 0.0194(18) 0.0348(18) 0.0050(13)
O2 0.062(2) 0.071(3) 0.067(2) 0.045(2) 0.0203(19) 0.0048(19)
O3 0.0322(15) 0.0260(15) 0.075(2) 0.0063(15) 0.0043(15) 0.0027(12)
C1 0.030(2) 0.044(3) 0.076(3) -0.002(2) 0.020(2) 0.0002(19)
C5 0.027(3) 0.032(3) 0.234(10) -0.005(4) -0.002(4) -0.004(2)
C6 0.134(6) 0.033(3) 0.072(4) -0.003(3) 0.008(4) 0.003(3)
C7 0.061(4) 0.215(10) 0.026(3) 0.017(4) -0.003(2) 0.046(5)
C8 0.080(4) 0.106(5) 0.053(3) -0.042(3) 0.037(3) -0.034(4)
C9 0.045(3) 0.096(4) 0.039(3) 0.001(3) 0.021(2) -0.002(3)
C10 0.085(4) 0.036(3) 0.044(3) 0.005(2) 0.010(3) -0.022(3)
C11 0.034(2) 0.063(3) 0.056(3) 0.006(2) 0.007(2) 0.009(2)
C12 0.074(3) 0.046(3) 0.022(2) -0.0012(18) 0.009(2) -0.002(2)

loop_
_atom_type_symbol
_atom_type_description
_atom_type_scat_dispersion_real
_atom_type_scat_dispersion_imag
_atom_type_scat_source
C C 0.0033 0.0016 'International Tables Vol C Tables 4.2.6.8 and 6.1.1.4'
H H 0.0000 0.0000 'International Tables Vol C Tables 4.2.6.8 and 6.1.1.4'
N N 0.0061 0.0033 'International Tables Vol C Tables 4.2.6.8 and 6.1.1.4'
O O 0.0106 0.0060 'International Tables Vol C Tables 4.2.6.8 and 6.1.1.4'
Si Si 0.0817 0.0704 'International Tables Vol C Tables 4.2.6.8 and 6.1.1.4'
Zn Zn 0.2839 1.4301 'International Tables Vol C Tables 4.2.6.8 and 6.1.1.4'

loop_
_geom_angle_atom_site_label_1
_geom_angle_atom_site_label_2
_geom_angle_atom_site_label_3
_geom_angle
_geom_angle_site_symmetry_3
N1 C2 C1 104.6(4) .
C4 C3 O2 119.4(6) .
C3 C4 N1 104.9(7) .
N1 C22 C1 105.0(7) .
O2 C33 C44 84(2) .
N1 C44 C33 136.1(18) .
Si1 Zn1 Si1 180.0 7_565
Si4 Si1 Si3 112.58(6) .
Si4 Si1 Si2 112.11(6) .
Si3 Si1 Si2 111.78(7) .
Si4 Si1 Zn1 107.97(5) .
Si3 Si1 Zn1 114.27(5) .
Si2 Si1 Zn1 97.18(5) .
O2 Si2 O3 117.03(19) .
O2 Si2 O1 118.00(19) .
O3 Si2 O1 117.4(2) .
O2 Si2 N1 81.64(18) .
O3 Si2 N1 80.85(16) .
O1 Si2 N1 79.82(15) .
O2 Si2 Si1 100.52(16) .
O3 Si2 Si1 102.19(11) .
O1 Si2 Si1 94.97(12) .
N1 Si2 Si1 174.77(11) .
C8 Si3 C9 107.6(3) .
C8 Si3 C7 108.0(4) .
C9 Si3 C7 108.1(3) .
C8 Si3 Si1 111.66(18) .
C9 Si3 Si1 112.04(17) .
C7 Si3 Si1 109.2(2) .
C11 Si4 C10 107.2(3) .
C11 Si4 C12 107.7(2) .
C10 Si4 C12 109.0(2) .
C11 Si4 Si1 113.10(16) .
C10 Si4 Si1 110.65(17) .
C12 Si4 Si1 109.10(16) .
C6 N1 C4 115.0(5) .
C6 N1 C44 109.3(17) .
C4 N1 C44 24(2) .
C6 N1 C22 146.3(7) .
C4 N1 C22 79.5(7) .
C44 N1 C22 95(2) .
C6 N1 C2 101.9(5) .
C4 N1 C2 121.2(7) .
C44 N1 C2 142(2) .
C22 N1 C2 47.9(6) .
C6 N1 Si2 105.7(3) .
C4 N1 Si2 106.2(5) .
C44 N1 Si2 86.6(17) .
C22 N1 Si2 98.2(5) .
C2 N1 Si2 105.6(3) .
C1 O1 Si2 124.3(3) .
C33 O2 C3 30.0(7) .
C33 O2 Si2 135.5(8) .
C3 O2 Si2 119.7(5) .
C5 O3 Si2 126.2(3) .
O1 C1 C22 107.0(5) .
O1 C1 C2 113.6(4) .
C22 C1 C2 47.3(5) .
O3 C5 C6 112.5(4) .
N1 C6 C5 112.3(5) .

loop_
_geom_bond_atom_site_label_1
_geom_bond_atom_site_label_2
_geom_bond_distance
_geom_bond_site_symmetry_2
C2 N1 1.465(2) .
C2 C1 1.484(2) .
C3 C4 1.419(15) .
C3 O2 1.424(2) .
C4 N1 1.457(2) .
C22 N1 1.461(2) .
C22 C1 1.480(13) .
C33 O2 1.420(2) .
C33 C44 1.480(2) .
C44 N1 1.461(2) .
Zn1 Si1 2.3500(12) .
Zn1 Si1 2.3500(12) 7_565
Si1 Si4 2.3172(15) .
Si1 Si3 2.3231(16) .
Si1 Si2 2.3489(18) .
Si2 O2 1.658(4) .
Si2 O3 1.664(3) .
Si2 O1 1.679(3) .
Si2 N1 2.265(4) .
Si3 C8 1.868(7) .
Si3 C9 1.875(5) .
Si3 C7 1.880(6) .
Si4 C11 1.865(5) .
Si4 C10 1.877(4) .
Si4 C12 1.877(4) .
N1 C6 1.422(8) .
O1 C1 1.413(5) .
O3 C5 1.418(2) .
C5 C6 1.476(2) .

loop_
_geom_torsion_atom_site_label_1
_geom_torsion_atom_site_label_2
_geom_torsion_atom_site_label_3
_geom_torsion_atom_site_label_4
_geom_torsion
_geom_torsion_site_symmetry_1
O2 C3 C4 N1 -32.3(11) .
O2 C33 C44 N1 46(6) .
Si1 Zn1 Si1 Si4 151(13) 7_565
Si1 Zn1 Si1 Si3 25(13) 7_565
Si1 Zn1 Si1 Si2 -93(13) 7_565
Si4 Si1 Si2 O2 -135.16(14) .
Si3 Si1 Si2 O2 -7.67(15) .
Zn1 Si1 Si2 O2 112.09(14) .
Si4 Si1 Si2 O3 -14.30(14) .
Si3 Si1 Si2 O3 113.19(14) .
Zn1 Si1 Si2 O3 -127.05(13) .
Si4 Si1 Si2 O1 105.14(15) .
Si3 Si1 Si2 O1 -127.38(15) .
Zn1 Si1 Si2 O1 -7.61(15) .
Si4 Si1 Si2 N1 110.8(16) .
Si3 Si1 Si2 N1 -121.8(16) .
Zn1 Si1 Si2 N1 -2.0(16) .
Si4 Si1 Si3 C8 -49.3(2) .
Si2 Si1 Si3 C8 -176.5(2) .
Zn1 Si1 Si3 C8 74.4(2) .
Si4 Si1 Si3 C9 71.5(2) .
Si2 Si1 Si3 C9 -55.7(2) .
Zn1 Si1 Si3 C9 -164.8(2) .
Si4 Si1 Si3 C7 -168.7(3) .
Si2 Si1 Si3 C7 64.1(3) .
Zn1 Si1 Si3 C7 -45.1(3) .
Si3 Si1 Si4 C11 -56.2(2) .
Si2 Si1 Si4 C11 70.9(2) .
Zn1 Si1 Si4 C11 176.76(19) .
Si3 Si1 Si4 C10 64.1(2) .
Si2 Si1 Si4 C10 -168.84(19) .
Zn1 Si1 Si4 C10 -63.0(2) .
Si3 Si1 Si4 C12 -175.99(17) .
Si2 Si1 Si4 C12 -48.93(18) .
Zn1 Si1 Si4 C12 56.94(18) .
C3 C4 N1 C6 -94.2(7) .
C3 C4 N1 C44 -13(3) .
C3 C4 N1 C22 117.9(8) .
C3 C4 N1 C2 142.5(7) .
C3 C4 N1 Si2 22.3(8) .
C33 C44 N1 C6 -141(5) .
C33 C44 N1 C4 110(8) .
C33 C44 N1 C22 62(6) .
C33 C44 N1 C2 75(7) .
C33 C44 N1 Si2 -36(6) .
C1 C22 N1 C6 86.8(12) .
C1 C22 N1 C4 -153.3(8) .
C1 C22 N1 C44 -135.6(16) .
C1 C22 N1 C2 55.4(6) .
C1 C22 N1 Si2 -48.3(7) .
C1 C2 N1 C6 142.2(5) .
C1 C2 N1 C4 -88.5(7) .
C1 C2 N1 C44 -73(2) .
C1 C2 N1 C22 -55.0(7) .
C1 C2 N1 Si2 32.0(6) .
O2 Si2 N1 C6 113.3(4) .
O3 Si2 N1 C6 -6.0(4) .
O1 Si2 N1 C6 -126.1(4) .
Si1 Si2 N1 C6 -131.8(14) .
O2 Si2 N1 C4 -9.4(5) .
O3 Si2 N1 C4 -128.6(5) .
O1 Si2 N1 C4 111.2(5) .
Si1 Si2 N1 C4 105.5(16) .
O2 Si2 N1 C44 4(2) .
O3 Si2 N1 C44 -115(2) .
O1 Si2 N1 C44 125(2) .
Si1 Si2 N1 C44 119(2) .
O2 Si2 N1 C22 -90.7(6) .
O3 Si2 N1 C22 150.0(6) .
O1 Si2 N1 C22 29.8(6) .
Si1 Si2 N1 C22 24.2(18) .
O2 Si2 N1 C2 -139.2(4) .
O3 Si2 N1 C2 101.5(4) .
O1 Si2 N1 C2 -18.7(4) .
Si1 Si2 N1 C2 -24.3(18) .
O2 Si2 O1 C1 72.3(5) .
O3 Si2 O1 C1 -76.5(4) .
N1 Si2 O1 C1 -2.4(4) .
Si1 Si2 O1 C1 177.0(4) .
C44 C33 O2 C3 31.6(19) .
C44 C33 O2 Si2 -38(2) .
C4 C3 O2 C33 -104(2) .
C4 C3 O2 Si2 27.2(11) .
O3 Si2 O2 C33 99.9(13) .
O1 Si2 O2 C33 -49.1(13) .
N1 Si2 O2 C33 24.7(13) .
Si1 Si2 O2 C33 -150.5(13) .
O3 Si2 O2 C3 67.2(5) .
O1 Si2 O2 C3 -81.7(5) .
N1 Si2 O2 C3 -8.0(5) .
Si1 Si2 O2 C3 176.8(5) .
O2 Si2 O3 C5 -79.9(5) .
O1 Si2 O3 C5 69.2(5) .
N1 Si2 O3 C5 -4.2(5) .
Si1 Si2 O3 C5 171.5(5) .
Si2 O1 C1 C22 -26.2(6) .
Si2 O1 C1 C2 24.0(7) .
N1 C22 C1 O1 51.6(8) .
N1 C22 C1 C2 -55.1(5) .
N1 C2 C1 O1 -37.0(7) .
N1 C2 C1 C22 54.8(5) .
Si2 O3 C5 C6 13.5(8) .
C4 N1 C6 C5 130.4(8) .
C44 N1 C6 C5 106(2) .
C22 N1 C6 C5 -119.9(11) .
C2 N1 C6 C5 -96.5(7) .
Si2 N1 C6 C5 13.6(7) .
O3 C5 C6 N1 -17.4(9) .

loop_
_platon_squeeze_void_nr
_platon_squeeze_void_average_x
_platon_squeeze_void_average_y
_platon_squeeze_void_average_z
_platon_squeeze_void_volume
_platon_squeeze_void_count_electrons
_platon_squeeze_void_content
1 0.000 0.025 0.750 7 0 ' '
2 0.500 0.475 0.250 7 0 ' '
3 0.500 0.525 0.750 7 0 ' '
4 0.000 0.975 0.250 7 0 ' '
